data_7013550
loop_
_publ_author_name
'Burrows, Andrew D.'
'Mahon, Mary F.'
'Varrone, Maurizio'

_publ_section_title
;
 The synthesis and late transition metal chemistry of 7-aza-N-indolyl
 phosphines and the activity of their palladium complexes in CO?ethene
 co-polymerisation
;
_journal_issue 24
_journal_name_full 'Dalton Transactions'
_journal_page_first 4718
_journal_paper_doi 10.1039/b309882f
_journal_year 2003
_chemical_formula_sum 'C18 H16 F3 N4 O4 P Pd S'
_chemical_formula_weight 578.78
_chemical_name_systematic
;
?
;
_space_group_IT_number 2
_symmetry_cell_setting triclinic
_symmetry_space_group_name_Hall '-P 1'
_symmetry_space_group_name_H-M 'P -1'
_atom_sites_solution_hydrogens geom
_atom_sites_solution_primary direct
_atom_sites_solution_secondary difmap
_audit_creation_method SHELXL-97
_cell_angle_alpha 88.8130(5)
_cell_angle_beta 77.8690(5)
_cell_angle_gamma 81.8480(6)
_cell_formula_units_Z 6
_cell_length_a 11.41300(10)
_cell_length_b 13.4650(2)
_cell_length_c 21.9600(3)
_cell_measurement_reflns_used 25
_cell_measurement_temperature 150(2)
_cell_measurement_theta_max 18
_cell_measurement_theta_min 12
_cell_volume 3265.88(7)
_computing_data_reduction 'Denzo and Scalepack (otwinowski & Minor, 1997)'
_computing_molecular_graphics 'ORTEX (P.McArdle, 1995)'
_computing_publication_material 'SHELXL-97/2 (Sheldrick,1997)'
_computing_structure_refinement 'SHELXL-97 (Sheldrick, 1997)'
_computing_structure_solution 'SHELXS-97 (Sheldrick, 1990)'
_diffrn_ambient_temperature 150(2)
_diffrn_measured_fraction_theta_full 0.992
_diffrn_measured_fraction_theta_max 0.992
_diffrn_measurement_device_type KappaCCD
_diffrn_measurement_method KappaCCD
_diffrn_radiation_monochromator graphite
_diffrn_radiation_source 'fine-focus sealed tube'
_diffrn_radiation_type MoK\a
_diffrn_radiation_wavelength 0.71073
_diffrn_reflns_av_R_equivalents 0.0684
_diffrn_reflns_av_sigmaI/netI 0.0548
_diffrn_reflns_limit_h_max 12
_diffrn_reflns_limit_h_min 0
_diffrn_reflns_limit_k_max 14
_diffrn_reflns_limit_k_min -14
_diffrn_reflns_limit_l_max 24
_diffrn_reflns_limit_l_min -23
_diffrn_reflns_number 29069
_diffrn_reflns_theta_full 23.00
_diffrn_reflns_theta_max 23.00
_diffrn_reflns_theta_min 3.51
_exptl_absorpt_coefficient_mu 1.081
_exptl_absorpt_correction_T_max 0.8129
_exptl_absorpt_correction_T_min 0.7739
_exptl_absorpt_correction_type multi-scan
_exptl_absorpt_process_details 'Sortav Blessing (1995) '
_exptl_crystal_colour Colourless
_exptl_crystal_density_diffrn 1.766
_exptl_crystal_density_method 'not measured'
_exptl_crystal_description Block
_exptl_crystal_F_000 1728
_exptl_crystal_size_max 0.25
_exptl_crystal_size_mid 0.20
_exptl_crystal_size_min 0.20
_refine_diff_density_max 1.367
_refine_diff_density_min -1.163
_refine_diff_density_rms 0.108
_refine_ls_extinction_coef 0.0026(3)
_refine_ls_extinction_expression Fc^*^=kFc[1+0.001xFc^2^\l^3^/sin(2\q)]^-1/4^
_refine_ls_extinction_method SHELXL
_refine_ls_goodness_of_fit_ref 0.880
_refine_ls_hydrogen_treatment mixed
_refine_ls_matrix_type full
_refine_ls_number_parameters 869
_refine_ls_number_reflns 9023
_refine_ls_number_restraints 0
_refine_ls_restrained_S_all 0.880
_refine_ls_R_factor_all 0.0461
_refine_ls_R_factor_gt 0.0384
_refine_ls_shift/su_max 0.001
_refine_ls_shift/su_mean 0.000
_refine_ls_structure_factor_coef Fsqd
_refine_ls_weighting_details 'calc w=1/[\s^2^(Fo^2^)+(0.0737P)^2^+10.7337P] where P=(Fo^2^+2Fc^2^)/3'
_refine_ls_weighting_scheme calc
_refine_ls_wR_factor_gt 0.1024
_refine_ls_wR_factor_ref 0.1102
_reflns_number_gt 8036
_reflns_number_total 9023
_reflns_threshold_expression >2sigma(I)
_cod_data_source_file b309882f.txt
_cod_data_source_block compound7b_k01adb5
_cod_depositor_comments
;
The following automatic conversions were performed:
'_symmetry_cell_setting' value 'Triclinic' changed to 'triclinic'
according to '/home/saulius/struct/CIF-dictionaries/cif_core.dic'
dictionary named 'cif_core.dic' version 2.4.1 from
2010-06-29.

'_exptl_absorpt_correction_type' value 'multiscan' changed to
'multi-scan' according to
'/home/saulius/struct/CIF-dictionaries/cif_core.dic' dictionary named
'cif_core.dic' version 2.4.1 from 2010-06-29.

Automatic conversion script
Id: cif_fix_enum 1527 2010-12-29 10:47:43Z saulius 
;
_cod_original_cell_volume 3265.89(7)
_cod_original_sg_symbol_H-M P-1
_cod_database_code 7013550

loop_
_symmetry_equiv_pos_as_xyz
'x, y, z'
'-x, -y, -z'

loop_
_atom_site_label
_atom_site_type_symbol
_atom_site_fract_x
_atom_site_fract_y
_atom_site_fract_z
_atom_site_U_iso_or_equiv
_atom_site_adp_type
_atom_site_occupancy
_atom_site_symmetry_multiplicity
_atom_site_calc_flag
_atom_site_refinement_flags
_atom_site_disorder_assembly
_atom_site_disorder_group
Pd1 Pd -0.45620(3) -0.48466(3) -0.330579(16) 0.02877(13) Uani 1 1 d . . .
Pd2 Pd 0.16096(3) 0.11380(2) -0.672022(15) 0.02270(13) Uani 1 1 d . . .
Pd3 Pd 0.05310(3) 0.19207(2) -0.086023(14) 0.01918(13) Uani 1 1 d . . .
S1 S -0.73033(11) -0.42064(11) -0.26908(6) 0.0380(3) Uani 1 1 d . . .
S2 S 0.18006(14) 0.15213(10) -0.52311(6) 0.0416(3) Uani 1 1 d . . .
S3 S -0.17035(11) 0.35805(8) -0.08332(5) 0.0278(3) Uani 1 1 d . . .
P1 P -0.28187(10) -0.55925(9) -0.38113(5) 0.0238(3) Uani 1 1 d . . .
P2 P 0.14472(10) 0.11040(8) -0.76932(5) 0.0199(3) Uani 1 1 d . . .
P3 P 0.24478(10) 0.13277(8) -0.11362(5) 0.0207(3) Uani 1 1 d . . .
F1 F -0.6840(3) -0.4863(2) -0.16260(14) 0.0503(8) Uani 1 1 d . . .
F2 F -0.7819(4) -0.3394(3) -0.15806(16) 0.0742(12) Uani 1 1 d . . .
F3 F -0.8707(3) -0.4645(3) -0.16682(19) 0.0742(12) Uani 1 1 d . . .
F4 F 0.3598(5) 0.1387(4) -0.46479(19) 0.0956(17) Uani 1 1 d . . .
F5 F 0.3724(4) 0.0171(4) -0.5265(2) 0.0817(12) Uani 1 1 d . . .
F6 F 0.4101(5) 0.1634(5) -0.5620(2) 0.111(2) Uani 1 1 d . . .
F7 F -0.3469(3) 0.3775(2) 0.01559(16) 0.0557(9) Uani 1 1 d . . .
F8 F -0.3069(4) 0.5149(2) -0.02862(17) 0.0692(11) Uani 1 1 d . . .
F9 F -0.1894(4) 0.4376(3) 0.02600(16) 0.0688(11) Uani 1 1 d . . .
O1 O -0.4592(4) -0.6341(3) -0.23856(19) 0.0549(11) Uani 1 1 d . . .
O2 O -0.6117(3) -0.3871(3) -0.28154(17) 0.0397(8) Uani 1 1 d . . .
O3 O -0.8241(3) -0.3473(3) -0.28410(15) 0.0348(8) Uani 1 1 d . . .
O4 O -0.7245(4) -0.5231(3) -0.2903(2) 0.0555(11) Uani 1 1 d . . .
O5 O 0.4135(3) 0.0574(3) -0.69955(19) 0.0435(9) Uani 1 1 d . . .
O6 O 0.1743(4) 0.0940(3) -0.57764(16) 0.0459(9) Uani 1 1 d . . .
O7 O 0.1145(4) 0.1099(4) -0.46794(19) 0.0688(13) Uani 1 1 d . . .
O8 O 0.1665(9) 0.2553(4) -0.5311(3) 0.133(3) Uani 1 1 d . . .
O9 O 0.0480(3) 0.1420(3) 0.03889(15) 0.0390(9) Uani 1 1 d . . .
O10 O -0.2560(4) 0.3543(3) -0.12143(18) 0.0538(11) Uani 1 1 d . . .
O11 O -0.1314(3) 0.2603(2) -0.05742(14) 0.0253(7) Uani 1 1 d . . .
O12 O -0.0726(3) 0.4134(3) -0.1050(2) 0.0513(10) Uani 1 1 d . . .
N1 N -0.4749(3) -0.4173(3) -0.42027(17) 0.0256(8) Uani 1 1 d . . .
N2 N -0.2784(3) -0.5127(3) -0.45363(17) 0.0252(8) Uani 1 1 d . . .
N3 N -0.1486(3) -0.5340(3) -0.36851(18) 0.0271(9) Uani 1 1 d . . .
N4 N -0.2548(3) -0.6852(3) -0.38558(18) 0.0279(9) Uani 1 1 d . . .
N5 N -0.0346(3) 0.1071(3) -0.65135(17) 0.0250(8) Uani 1 1 d . . .
N6 N -0.0053(3) 0.1116(3) -0.76226(16) 0.0238(8) Uani 1 1 d . . .
N7 N 0.1704(3) 0.2054(3) -0.81905(16) 0.0218(8) Uani 1 1 d . . .
N8 N 0.2184(3) 0.0121(3) -0.81326(16) 0.0228(8) Uani 1 1 d . . .
N9 N 0.0541(3) 0.1758(3) -0.18584(16) 0.0227(8) Uani 1 1 d . . .
N10 N 0.2686(3) 0.1436(3) -0.19224(17) 0.0244(8) Uani 1 1 d . . .
N11 N 0.3575(3) 0.1888(3) -0.09723(17) 0.0226(8) Uani 1 1 d . . .
N12 N 0.2900(3) 0.0130(3) -0.09734(18) 0.0268(9) Uani 1 1 d . . .
C1 C -0.5622(4) -0.3542(3) -0.4396(2) 0.0289(11) Uani 1 1 d . . .
H1 H -0.6341 -0.3306 -0.4102 0.035 Uiso 1 1 calc R . .
C2 C -0.5511(5) -0.3224(4) -0.5007(2) 0.0329(11) Uani 1 1 d . . .
H2 H -0.6151 -0.2778 -0.5121 0.039 Uiso 1 1 calc R . .
C3 C -0.4487(5) -0.3545(4) -0.5454(2) 0.0325(11) Uani 1 1 d . . .
H3 H -0.4414 -0.3325 -0.5873 0.039 Uiso 1 1 calc R . .
C4 C -0.3567(4) -0.4197(3) -0.5275(2) 0.0296(11) Uani 1 1 d . . .
C5 C -0.3772(4) -0.4468(3) -0.4646(2) 0.0240(10) Uani 1 1 d . . .
C6 C -0.2388(5) -0.4712(4) -0.5554(2) 0.0357(12) Uani 1 1 d . . .
H6 H -0.1990 -0.4674 -0.5978 0.043 Uiso 1 1 calc R . .
C7 C -0.1948(4) -0.5255(4) -0.5112(2) 0.0313(11) Uani 1 1 d . . .
H7 H -0.1184 -0.5667 -0.5178 0.038 Uiso 1 1 calc R . .
C8 C -0.1086(4) -0.4398(4) -0.3810(2) 0.0312(11) Uani 1 1 d . . .
H8 H -0.1321 -0.3928 -0.4105 0.037 Uiso 1 1 calc R . .
C9 C -0.0314(5) -0.4281(4) -0.3439(3) 0.0405(13) Uani 1 1 d . . .
H9 H 0.0105 -0.3721 -0.3434 0.049 Uiso 1 1 calc R . .
C10 C -0.0237(5) -0.5138(4) -0.3056(3) 0.0420(13) Uani 1 1 d . . .
H10 H 0.0243 -0.5252 -0.2750 0.050 Uiso 1 1 calc R . .
C11 C -0.0963(4) -0.5762(4) -0.3202(2) 0.0343(12) Uani 1 1 d . . .
H11 H -0.1096 -0.6386 -0.3009 0.041 Uiso 1 1 calc R . .
C12 C -0.3420(5) -0.7475(4) -0.3625(2) 0.0330(11) Uani 1 1 d . . .
H12 H -0.4205 -0.7264 -0.3381 0.040 Uiso 1 1 calc R . .
C13 C -0.2949(5) -0.8433(4) -0.3808(2) 0.0400(13) Uani 1 1 d . . .
H13 H -0.3343 -0.9011 -0.3715 0.048 Uiso 1 1 calc R . .
C14 C -0.1759(5) -0.8411(4) -0.4166(2) 0.0388(13) Uani 1 1 d . . .
H14 H -0.1218 -0.8976 -0.4354 0.047 Uiso 1 1 calc R . .
C15 C -0.1528(5) -0.7464(4) -0.4194(2) 0.0334(11) Uani 1 1 d . . .
H15 H -0.0798 -0.7242 -0.4407 0.040 Uiso 1 1 calc R . .
C16 C -0.4319(5) -0.5494(4) -0.2511(2) 0.0405(13) Uani 1 1 d . . .
C17 C -0.3928(6) -0.4846(5) -0.2098(3) 0.0533(15) Uani 1 1 d . . .
H17A H -0.3896 -0.5189 -0.1702 0.080 Uiso 1 1 calc R . .
H17B H -0.4501 -0.4225 -0.2020 0.080 Uiso 1 1 calc R . .
H17C H -0.3122 -0.4687 -0.2290 0.080 Uiso 1 1 calc R . .
C18 C -0.7685(5) -0.4278(4) -0.1843(2) 0.0359(12) Uani 1 1 d . . .
C19 C -0.1193(4) 0.1068(4) -0.5978(2) 0.0328(11) Uani 1 1 d . . .
H19 H -0.0940 0.1053 -0.5593 0.039 Uiso 1 1 calc R . .
C20 C -0.2408(5) 0.1087(4) -0.5971(2) 0.0357(12) Uani 1 1 d . . .
H20 H -0.2966 0.1091 -0.5584 0.043 Uiso 1 1 calc R . .
C21 C -0.2829(4) 0.1099(4) -0.6521(2) 0.0328(11) Uani 1 1 d . . .
H21 H -0.3665 0.1108 -0.6516 0.039 Uiso 1 1 calc R . .
C22 C -0.1989(4) 0.1099(3) -0.7078(2) 0.0266(10) Uani 1 1 d . . .
C23 C -0.0784(4) 0.1091(3) -0.7024(2) 0.0233(10) Uani 1 1 d . . .
C24 C -0.1985(4) 0.1119(3) -0.7732(2) 0.0296(11) Uani 1 1 d . . .
H24 H -0.2673 0.1121 -0.7912 0.036 Uiso 1 1 calc R . .
C25 C -0.0831(4) 0.1136(3) -0.8050(2) 0.0283(10) Uani 1 1 d . . .
H25 H -0.0583 0.1157 -0.8490 0.034 Uiso 1 1 calc R . .
C26 C 0.1074(4) 0.3020(3) -0.8066(2) 0.0260(10) Uani 1 1 d . . .
H26 H 0.0295 0.3187 -0.7807 0.031 Uiso 1 1 calc R . .
C27 C 0.1767(4) 0.3679(4) -0.8380(2) 0.0317(11) Uani 1 1 d . . .
H27 H 0.1556 0.4387 -0.8383 0.038 Uiso 1 1 calc R . .
C28 C 0.2872(4) 0.3123(4) -0.8706(2) 0.0330(11) Uani 1 1 d . . .
H28 H 0.3522 0.3395 -0.8968 0.040 Uiso 1 1 calc R . .
C29 C 0.2827(4) 0.2144(4) -0.8578(2) 0.0279(10) Uani 1 1 d . . .
H29 H 0.3451 0.1606 -0.8724 0.033 Uiso 1 1 calc R . .
C30 C 0.2909(4) -0.0683(3) -0.7916(2) 0.0252(10) Uani 1 1 d . . .
H30 H 0.3078 -0.0742 -0.7510 0.030 Uiso 1 1 calc R . .
C31 C 0.3325(4) -0.1362(4) -0.8388(2) 0.0307(11) Uani 1 1 d . . .
H31 H 0.3839 -0.1977 -0.8371 0.037 Uiso 1 1 calc R . .
C32 C 0.2854(4) -0.0987(4) -0.8912(2) 0.0299(11) Uani 1 1 d . . .
H32 H 0.3004 -0.1310 -0.9307 0.036 Uiso 1 1 calc R . .
C33 C 0.2158(4) -0.0096(4) -0.8754(2) 0.0291(11) Uani 1 1 d . . .
H33 H 0.1728 0.0313 -0.9015 0.035 Uiso 1 1 calc R . .
C34 C 0.3357(4) 0.1290(4) -0.6965(2) 0.0274(10) Uani 1 1 d . . .
C35 C 0.3603(5) 0.2355(4) -0.7033(3) 0.0409(13) Uani 1 1 d . . .
H35A H 0.3189 0.2735 -0.6654 0.061 Uiso 1 1 calc R . .
H35B H 0.3303 0.2656 -0.7391 0.061 Uiso 1 1 calc R . .
H35C H 0.4476 0.2370 -0.7098 0.061 Uiso 1 1 calc R . .
C36 C 0.3406(6) 0.1138(6) -0.5181(3) 0.0594(19) Uani 1 1 d . . .
C37 C -0.0328(4) 0.1803(3) -0.2190(2) 0.0286(11) Uani 1 1 d . . .
H37 H -0.1150 0.1940 -0.1979 0.034 Uiso 1 1 calc R . .
C38 C -0.0065(5) 0.1657(3) -0.2834(2) 0.0303(11) Uani 1 1 d . . .
H38 H -0.0711 0.1674 -0.3047 0.036 Uiso 1 1 calc R . .
C39 C 0.1123(5) 0.1488(4) -0.3172(2) 0.0338(12) Uani 1 1 d . . .
H39 H 0.1303 0.1411 -0.3612 0.041 Uiso 1 1 calc R . .
C40 C 0.2041(4) 0.1437(3) -0.2835(2) 0.0287(11) Uani 1 1 d . . .
C41 C 0.1677(4) 0.1562(3) -0.2192(2) 0.0237(10) Uani 1 1 d . . .
C42 C 0.3341(5) 0.1228(4) -0.2961(2) 0.0347(12) Uani 1 1 d . . .
H42 H 0.3857 0.1114 -0.3361 0.042 Uiso 1 1 calc R . .
C43 C 0.3701(4) 0.1224(4) -0.2413(2) 0.0321(11) Uani 1 1 d . . .
H43 H 0.4517 0.1097 -0.2366 0.039 Uiso 1 1 calc R . .
C44 C 0.3777(4) 0.2856(3) -0.1169(2) 0.0292(11) Uani 1 1 d . . .
H44 H 0.3528 0.3194 -0.1514 0.035 Uiso 1 1 calc R . .
C45 C 0.4384(5) 0.3225(4) -0.0783(3) 0.0393(13) Uani 1 1 d . . .
H45 H 0.4657 0.3863 -0.0815 0.047 Uiso 1 1 calc R . .
C46 C 0.4547(4) 0.2501(4) -0.0321(2) 0.0377(13) Uani 1 1 d . . .
H46 H 0.4947 0.2572 0.0011 0.045 Uiso 1 1 calc R . .
C47 C 0.4042(4) 0.1698(4) -0.0430(2) 0.0317(11) Uani 1 1 d . . .
H47 H 0.4006 0.1108 -0.0185 0.038 Uiso 1 1 calc R . .
C48 C 0.4007(4) -0.0455(4) -0.1195(2) 0.0324(11) Uani 1 1 d . . .
H48 H 0.4719 -0.0215 -0.1417 0.039 Uiso 1 1 calc R . .
C49 C 0.3903(4) -0.1422(4) -0.1043(2) 0.0334(11) Uani 1 1 d . . .
H49 H 0.4525 -0.1979 -0.1137 0.040 Uiso 1 1 calc R . .
C50 C 0.2686(4) -0.1453(4) -0.0715(2) 0.0312(11) Uani 1 1 d . . .
H50 H 0.2354 -0.2035 -0.0551 0.037 Uiso 1 1 calc R . .
C51 C 0.2092(4) -0.0509(3) -0.0679(2) 0.0257(10) Uani 1 1 d . . .
H51 H 0.1267 -0.0311 -0.0486 0.031 Uiso 1 1 calc R . .
C52 C 0.0661(4) 0.2074(4) 0.0022(2) 0.0264(10) Uani 1 1 d . . .
C53 C 0.0932(5) 0.3102(4) 0.0165(3) 0.0409(13) Uani 1 1 d . . .
H53A H 0.0634 0.3253 0.0610 0.061 Uiso 1 1 calc R . .
H53B H 0.0530 0.3607 -0.0079 0.061 Uiso 1 1 calc R . .
H53C H 0.1809 0.3112 0.0057 0.061 Uiso 1 1 calc R . .
C54 C -0.2580(5) 0.4256(4) -0.0135(2) 0.0370(12) Uani 1 1 d . . .

loop_
_atom_site_aniso_label
_atom_site_aniso_U_11
_atom_site_aniso_U_22
_atom_site_aniso_U_33
_atom_site_aniso_U_23
_atom_site_aniso_U_13
_atom_site_aniso_U_12
Pd1 0.0233(2) 0.0352(2) 0.0229(2) 0.00539(16) -0.00112(15) 0.00597(16)
Pd2 0.0253(2) 0.0269(2) 0.0155(2) -0.00198(14) -0.00564(14) 0.00046(15)
Pd3 0.0175(2) 0.0245(2) 0.0155(2) 0.00199(14) -0.00484(14) -0.00106(14)
S1 0.0273(7) 0.0520(8) 0.0304(7) 0.0028(6) -0.0015(5) 0.0016(6)
S2 0.0746(10) 0.0304(7) 0.0212(6) 0.0001(5) -0.0179(6) -0.0005(6)
S3 0.0306(6) 0.0257(6) 0.0250(6) 0.0016(5) -0.0066(5) 0.0041(5)
P1 0.0214(6) 0.0243(6) 0.0241(6) 0.0028(5) -0.0036(5) 0.0000(5)
P2 0.0204(6) 0.0224(6) 0.0159(6) -0.0015(5) -0.0032(4) 0.0001(5)
P3 0.0186(6) 0.0240(6) 0.0192(6) 0.0019(5) -0.0044(5) -0.0019(5)
F1 0.0459(19) 0.057(2) 0.0406(18) 0.0159(15) -0.0062(15) 0.0118(16)
F2 0.135(4) 0.042(2) 0.0383(19) -0.0084(16) -0.021(2) 0.021(2)
F3 0.047(2) 0.104(3) 0.068(3) 0.038(2) -0.0007(18) -0.020(2)
F4 0.115(4) 0.149(4) 0.053(2) 0.024(3) -0.048(3) -0.075(3)
F5 0.050(2) 0.087(3) 0.107(4) 0.007(3) -0.019(2) -0.001(2)
F6 0.111(4) 0.188(5) 0.066(3) 0.048(3) -0.033(3) -0.116(4)
F7 0.0433(19) 0.0474(19) 0.062(2) 0.0021(16) 0.0167(16) -0.0018(15)
F8 0.099(3) 0.0261(17) 0.062(2) 0.0013(16) 0.009(2) 0.0215(18)
F9 0.080(3) 0.081(3) 0.046(2) -0.0288(19) -0.0179(19) -0.006(2)
O1 0.062(3) 0.056(3) 0.041(2) 0.009(2) -0.004(2) -0.002(2)
O2 0.0308(19) 0.046(2) 0.041(2) 0.0029(17) -0.0054(16) -0.0050(16)
O3 0.0223(17) 0.046(2) 0.0349(19) 0.0056(16) -0.0091(14) 0.0023(15)
O4 0.061(3) 0.038(2) 0.069(3) -0.018(2) -0.014(2) -0.0084(19)
O5 0.031(2) 0.038(2) 0.061(3) -0.0041(18) -0.0151(18) 0.0028(17)
O6 0.058(2) 0.054(2) 0.0284(19) -0.0011(17) -0.0135(17) -0.0084(19)
O7 0.065(3) 0.093(4) 0.037(2) 0.012(2) -0.002(2) 0.013(3)
O8 0.273(10) 0.036(3) 0.102(5) -0.004(3) -0.086(6) 0.012(4)
O9 0.035(2) 0.060(2) 0.0220(18) 0.0155(18) -0.0059(15) -0.0071(17)
O10 0.064(3) 0.054(2) 0.045(2) -0.0098(19) -0.033(2) 0.020(2)
O11 0.0211(16) 0.0222(16) 0.0315(17) 0.0032(13) -0.0054(13) 0.0001(13)
O12 0.043(2) 0.036(2) 0.065(3) 0.0199(19) 0.0060(19) -0.0020(17)
N1 0.028(2) 0.0212(19) 0.028(2) -0.0009(16) -0.0057(17) -0.0016(16)
N2 0.022(2) 0.028(2) 0.024(2) 0.0042(16) -0.0033(16) -0.0008(16)
N3 0.023(2) 0.027(2) 0.029(2) 0.0028(17) -0.0036(17) -0.0019(16)
N4 0.030(2) 0.021(2) 0.033(2) 0.0032(17) -0.0102(18) 0.0012(17)
N5 0.029(2) 0.0238(19) 0.020(2) -0.0009(16) -0.0017(17) 0.0010(16)
N6 0.025(2) 0.029(2) 0.0172(19) 0.0013(16) -0.0042(16) -0.0037(16)
N7 0.0227(19) 0.024(2) 0.0167(18) 0.0021(15) -0.0031(15) 0.0022(16)
N8 0.027(2) 0.0217(19) 0.0180(19) -0.0026(15) -0.0060(16) 0.0036(16)
N9 0.021(2) 0.027(2) 0.0187(19) 0.0019(16) -0.0026(16) -0.0024(16)
N10 0.026(2) 0.027(2) 0.020(2) 0.0008(16) -0.0066(16) 0.0008(16)
N11 0.0172(19) 0.026(2) 0.023(2) 0.0007(16) -0.0030(15) -0.0021(15)
N12 0.021(2) 0.026(2) 0.034(2) 0.0040(17) -0.0085(17) -0.0032(16)
C1 0.030(3) 0.024(2) 0.032(3) -0.001(2) -0.009(2) 0.001(2)
C2 0.040(3) 0.026(2) 0.038(3) 0.001(2) -0.022(2) -0.002(2)
C3 0.044(3) 0.028(3) 0.029(3) 0.004(2) -0.014(2) -0.006(2)
C4 0.035(3) 0.029(2) 0.027(3) 0.000(2) -0.008(2) -0.009(2)
C5 0.028(3) 0.023(2) 0.022(2) 0.0033(19) -0.007(2) -0.005(2)
C6 0.037(3) 0.042(3) 0.025(3) 0.001(2) 0.001(2) -0.008(2)
C7 0.027(3) 0.039(3) 0.024(3) 0.000(2) 0.001(2) -0.001(2)
C8 0.030(3) 0.030(3) 0.032(3) 0.000(2) 0.001(2) -0.005(2)
C9 0.029(3) 0.049(3) 0.042(3) -0.016(3) 0.000(2) -0.010(2)
C10 0.034(3) 0.059(4) 0.035(3) -0.006(3) -0.016(2) -0.001(3)
C11 0.033(3) 0.039(3) 0.032(3) 0.001(2) -0.014(2) 0.004(2)
C12 0.035(3) 0.034(3) 0.036(3) 0.012(2) -0.018(2) -0.010(2)
C13 0.065(4) 0.025(3) 0.039(3) 0.005(2) -0.029(3) -0.011(3)
C14 0.056(4) 0.030(3) 0.032(3) -0.001(2) -0.020(3) 0.007(2)
C15 0.034(3) 0.033(3) 0.032(3) 0.000(2) -0.008(2) 0.002(2)
C16 0.031(3) 0.047(3) 0.034(3) 0.012(3) 0.005(2) 0.006(2)
C17 0.054(4) 0.062(4) 0.049(4) 0.010(3) -0.020(3) -0.009(3)
C18 0.030(3) 0.039(3) 0.033(3) 0.007(2) 0.000(2) 0.003(2)
C19 0.036(3) 0.033(3) 0.024(3) 0.002(2) 0.003(2) -0.002(2)
C20 0.036(3) 0.036(3) 0.029(3) 0.005(2) 0.007(2) -0.001(2)
C21 0.027(3) 0.029(3) 0.038(3) 0.001(2) 0.003(2) -0.003(2)
C22 0.026(3) 0.019(2) 0.033(3) 0.0016(19) -0.003(2) -0.0028(19)
C23 0.028(2) 0.017(2) 0.022(2) 0.0005(18) 0.0010(19) 0.0004(18)
C24 0.024(3) 0.029(2) 0.038(3) 0.002(2) -0.010(2) -0.005(2)
C25 0.030(3) 0.032(3) 0.024(2) 0.000(2) -0.012(2) -0.001(2)
C26 0.025(2) 0.026(2) 0.025(2) 0.000(2) -0.005(2) 0.002(2)
C27 0.034(3) 0.024(2) 0.034(3) 0.003(2) -0.005(2) 0.003(2)
C28 0.031(3) 0.037(3) 0.028(3) 0.006(2) 0.001(2) -0.006(2)
C29 0.024(2) 0.033(3) 0.022(2) 0.002(2) 0.0006(19) 0.002(2)
C30 0.020(2) 0.026(2) 0.030(3) -0.001(2) -0.0080(19) -0.0008(19)
C31 0.019(2) 0.028(2) 0.043(3) -0.012(2) -0.003(2) 0.0021(19)
C32 0.027(3) 0.035(3) 0.027(3) -0.011(2) -0.004(2) -0.004(2)
C33 0.032(3) 0.035(3) 0.019(2) -0.004(2) -0.006(2) -0.002(2)
C34 0.031(3) 0.030(3) 0.023(2) -0.007(2) -0.012(2) -0.001(2)
C35 0.042(3) 0.039(3) 0.044(3) 0.002(2) -0.013(3) -0.008(2)
C36 0.066(4) 0.083(5) 0.046(4) 0.000(3) -0.021(3) -0.050(4)
C37 0.033(3) 0.028(2) 0.028(3) -0.001(2) -0.011(2) -0.004(2)
C38 0.040(3) 0.029(2) 0.028(3) 0.001(2) -0.020(2) -0.003(2)
C39 0.049(3) 0.034(3) 0.018(2) 0.003(2) -0.008(2) -0.003(2)
C40 0.040(3) 0.025(2) 0.020(2) 0.0010(19) -0.002(2) -0.005(2)
C41 0.031(3) 0.021(2) 0.020(2) 0.0016(18) -0.007(2) -0.0026(19)
C42 0.039(3) 0.036(3) 0.023(3) -0.003(2) 0.004(2) 0.000(2)
C43 0.026(3) 0.038(3) 0.027(3) -0.001(2) 0.002(2) 0.002(2)
C44 0.027(3) 0.024(2) 0.033(3) 0.001(2) 0.001(2) -0.002(2)
C45 0.030(3) 0.035(3) 0.050(3) -0.019(3) 0.001(2) -0.006(2)
C46 0.025(3) 0.056(3) 0.034(3) -0.017(3) -0.007(2) -0.008(2)
C47 0.026(3) 0.045(3) 0.024(3) 0.000(2) -0.005(2) -0.004(2)
C48 0.017(2) 0.035(3) 0.044(3) 0.007(2) -0.005(2) -0.002(2)
C49 0.027(3) 0.029(3) 0.045(3) 0.005(2) -0.014(2) 0.004(2)
C50 0.037(3) 0.026(3) 0.030(3) 0.008(2) -0.006(2) -0.006(2)
C51 0.023(2) 0.032(3) 0.023(2) 0.007(2) -0.0041(19) -0.010(2)
C52 0.012(2) 0.041(3) 0.023(2) 0.000(2) -0.0017(18) 0.000(2)
C53 0.037(3) 0.054(3) 0.037(3) -0.014(3) -0.016(2) -0.006(3)
C54 0.044(3) 0.030(3) 0.033(3) -0.002(2) -0.001(2) 0.000(2)

loop_
_atom_type_symbol
_atom_type_description
_atom_type_scat_dispersion_real
_atom_type_scat_dispersion_imag
_atom_type_scat_source
C C 0.0033 0.0016 'International Tables Vol C Tables 4.2.6.8 and 6.1.1.4'
H H 0.0000 0.0000 'International Tables Vol C Tables 4.2.6.8 and 6.1.1.4'
F F 0.0171 0.0103 'International Tables Vol C Tables 4.2.6.8 and 6.1.1.4'
N N 0.0061 0.0033 'International Tables Vol C Tables 4.2.6.8 and 6.1.1.4'
O O 0.0106 0.0060 'International Tables Vol C Tables 4.2.6.8 and 6.1.1.4'
P P 0.1023 0.0942 'International Tables Vol C Tables 4.2.6.8 and 6.1.1.4'
Pd Pd -0.9988 1.0072 'International Tables Vol C Tables 4.2.6.8 and 6.1.1.4'
S S 0.1246 0.1234 'International Tables Vol C Tables 4.2.6.8 and 6.1.1.4'

loop_
_geom_angle_atom_site_label_1
_geom_angle_atom_site_label_2
_geom_angle_atom_site_label_3
_geom_angle
_geom_angle_site_symmetry_1
_geom_angle_site_symmetry_3
_geom_angle_publ_flag
C16 Pd1 O2 90.60(18) . . ?
C16 Pd1 P1 91.96(15) . . ?
O2 Pd1 P1 169.50(10) . . ?
C16 Pd1 N1 177.35(18) . . ?
O2 Pd1 N1 92.02(14) . . ?
P1 Pd1 N1 85.39(10) . . ?
C34 Pd2 O6 90.95(17) . . ?
C34 Pd2 P2 91.76(13) . . ?
O6 Pd2 P2 171.44(11) . . ?
C34 Pd2 N5 174.90(17) . . ?
O6 Pd2 N5 93.17(14) . . ?
P2 Pd2 N5 84.59(10) . . ?
C52 Pd3 O11 86.60(15) . . ?
C52 Pd3 P3 91.71(13) . . ?
O11 Pd3 P3 175.93(8) . . ?
C52 Pd3 N9 175.49(15) . . ?
O11 Pd3 N9 97.39(12) . . ?
P3 Pd3 N9 84.17(10) . . ?
O3 S1 O4 117.4(2) . . ?
O3 S1 O2 113.4(2) . . ?
O4 S1 O2 112.1(2) . . ?
O3 S1 C18 104.1(2) . . ?
O4 S1 C18 104.5(3) . . ?
O2 S1 C18 103.4(2) . . ?
O8 S2 O7 120.0(4) . . ?
O8 S2 O6 114.9(3) . . ?
O7 S2 O6 109.5(3) . . ?
O8 S2 C36 106.1(5) . . ?
O7 S2 C36 103.0(3) . . ?
O6 S2 C36 100.5(3) . . ?
O10 S3 O12 118.1(3) . . ?
O10 S3 O11 113.6(2) . . ?
O12 S3 O11 112.7(2) . . ?
O10 S3 C54 104.0(2) . . ?
O12 S3 C54 104.7(2) . . ?
O11 S3 C54 101.5(2) . . ?
N4 P1 N3 100.36(19) . . ?
N4 P1 N2 109.00(19) . . ?
N3 P1 N2 101.02(19) . . ?
N4 P1 Pd1 119.99(14) . . ?
N3 P1 Pd1 123.10(14) . . ?
N2 P1 Pd1 101.42(13) . . ?
N8 P2 N7 101.16(18) . . ?
N8 P2 N6 109.03(19) . . ?
N7 P2 N6 101.30(18) . . ?
N8 P2 Pd2 118.04(13) . . ?
N7 P2 Pd2 123.73(13) . . ?
N6 P2 Pd2 101.88(13) . . ?
N12 P3 N11 100.90(18) . . ?
N12 P3 N10 107.84(19) . . ?
N11 P3 N10 101.68(18) . . ?
N12 P3 Pd3 118.65(14) . . ?
N11 P3 Pd3 124.28(13) . . ?
N10 P3 Pd3 101.49(13) . . ?
S1 O2 Pd1 119.8(2) . . ?
S2 O6 Pd2 140.5(2) . . ?
S3 O11 Pd3 119.14(18) . . ?
C5 N1 C1 114.7(4) . . ?
C5 N1 Pd1 111.1(3) . . ?
C1 N1 Pd1 134.1(3) . . ?
C5 N2 C7 106.2(4) . . ?
C5 N2 P1 119.0(3) . . ?
C7 N2 P1 134.8(3) . . ?
C11 N3 C8 106.8(4) . . ?
C11 N3 P1 123.4(3) . . ?
C8 N3 P1 122.9(3) . . ?
C12 N4 C15 107.3(4) . . ?
C12 N4 P1 123.7(3) . . ?
C15 N4 P1 128.4(3) . . ?
C23 N5 C19 114.1(4) . . ?
C23 N5 Pd2 112.0(3) . . ?
C19 N5 Pd2 133.7(3) . . ?
C23 N6 C25 106.7(4) . . ?
C23 N6 P2 118.8(3) . . ?
C25 N6 P2 134.5(3) . . ?
C29 N7 C26 107.6(4) . . ?
C29 N7 P2 124.2(3) . . ?
C26 N7 P2 121.8(3) . . ?
C30 N8 C33 107.7(4) . . ?
C30 N8 P2 124.0(3) . . ?
C33 N8 P2 128.3(3) . . ?
C41 N9 C37 115.0(4) . . ?
C41 N9 Pd3 110.9(3) . . ?
C37 N9 Pd3 134.1(3) . . ?
C41 N10 C43 106.4(4) . . ?
C41 N10 P3 117.6(3) . . ?
C43 N10 P3 134.5(3) . . ?
C44 N11 C47 107.4(4) . . ?
C44 N11 P3 123.2(3) . . ?
C47 N11 P3 123.6(3) . . ?
C48 N12 C51 107.6(4) . . ?
C48 N12 P3 128.6(3) . . ?
C51 N12 P3 122.6(3) . . ?
N1 C1 C2 122.5(4) . . ?
C1 C2 C3 121.2(5) . . ?
C4 C3 C2 118.1(4) . . ?
C3 C4 C5 116.0(4) . . ?
C3 C4 C6 138.2(5) . . ?
C5 C4 C6 105.8(4) . . ?
N1 C5 N2 123.0(4) . . ?
N1 C5 C4 127.5(4) . . ?
N2 C5 C4 109.5(4) . . ?
C7 C6 C4 108.2(4) . . ?
C6 C7 N2 110.3(4) . . ?
C9 C8 N3 108.3(5) . . ?
C8 C9 C10 108.1(5) . . ?
C11 C10 C9 108.1(5) . . ?
C10 C11 N3 108.6(5) . . ?
C13 C12 N4 108.3(5) . . ?
C12 C13 C14 107.4(5) . . ?
C15 C14 C13 108.7(5) . . ?
C14 C15 N4 108.4(5) . . ?
O1 C16 C17 125.8(5) . . ?
O1 C16 Pd1 120.2(4) . . ?
C17 C16 Pd1 113.7(4) . . ?
F2 C18 F3 107.8(5) . . ?
F2 C18 F1 107.8(4) . . ?
F3 C18 F1 108.2(4) . . ?
F2 C18 S1 111.8(4) . . ?
F3 C18 S1 109.6(4) . . ?
F1 C18 S1 111.4(3) . . ?
N5 C19 C20 122.7(5) . . ?
C19 C20 C21 121.2(4) . . ?
C22 C21 C20 117.8(5) . . ?
C21 C22 C23 115.7(4) . . ?
C21 C22 C24 137.7(5) . . ?
C23 C22 C24 106.6(4) . . ?
N5 C23 C22 128.5(4) . . ?
N5 C23 N6 122.6(4) . . ?
C22 C23 N6 108.9(4) . . ?
C25 C24 C22 108.4(4) . . ?
C24 C25 N6 109.5(4) . . ?
C27 C26 N7 108.2(4) . . ?
C26 C27 C28 108.1(4) . . ?
C29 C28 C27 107.7(4) . . ?
C28 C29 N7 108.5(4) . . ?
C31 C30 N8 108.0(4) . . ?
C30 C31 C32 107.9(4) . . ?
C33 C32 C31 108.6(4) . . ?
C32 C33 N8 107.8(4) . . ?
O5 C34 C35 124.1(4) . . ?
O5 C34 Pd2 121.1(4) . . ?
C35 C34 Pd2 114.5(3) . . ?
F4 C36 F5 109.0(6) . . ?
F4 C36 F6 107.1(5) . . ?
F5 C36 F6 109.9(6) . . ?
F4 C36 S2 111.2(5) . . ?
F5 C36 S2 111.4(4) . . ?
F6 C36 S2 108.1(5) . . ?
N9 C37 C38 122.4(4) . . ?
C39 C38 C37 121.4(4) . . ?
C38 C39 C40 117.1(4) . . ?
C41 C40 C39 116.7(4) . . ?
C41 C40 C42 105.9(4) . . ?
C39 C40 C42 137.3(4) . . ?
N9 C41 N10 122.9(4) . . ?
N9 C41 C40 127.3(4) . . ?
N10 C41 C40 109.7(4) . . ?
C43 C42 C40 108.1(4) . . ?
C42 C43 N10 109.9(4) . . ?
C45 C44 N11 108.1(4) . . ?
C44 C45 C46 108.3(4) . . ?
C47 C46 C45 108.6(4) . . ?
C46 C47 N11 107.6(5) . . ?
C49 C48 N12 108.7(4) . . ?
C48 C49 C50 107.5(4) . . ?
C51 C50 C49 107.9(4) . . ?
C50 C51 N12 108.3(4) . . ?
O9 C52 C53 125.7(4) . . ?
O9 C52 Pd3 121.4(4) . . ?
C53 C52 Pd3 112.9(4) . . ?
F9 C54 F8 108.4(4) . . ?
F9 C54 F7 107.8(4) . . ?
F8 C54 F7 107.7(4) . . ?
F9 C54 S3 111.1(4) . . ?
F8 C54 S3 110.0(4) . . ?
F7 C54 S3 111.8(3) . . ?

loop_
_geom_bond_atom_site_label_1
_geom_bond_atom_site_label_2
_geom_bond_distance
_geom_bond_site_symmetry_2
_geom_bond_publ_flag
Pd1 C16 1.989(5) . ?
Pd1 O2 2.151(4) . ?
Pd1 P1 2.1796(12) . ?
Pd1 N1 2.190(4) . ?
Pd2 C34 1.993(5) . ?
Pd2 O6 2.119(4) . ?
Pd2 P2 2.1851(11) . ?
Pd2 N5 2.196(4) . ?
Pd3 C52 1.990(5) . ?
Pd3 O11 2.143(3) . ?
Pd3 P3 2.1813(11) . ?
Pd3 N9 2.205(4) . ?
S1 O3 1.437(3) . ?
S1 O4 1.454(4) . ?
S1 O2 1.457(4) . ?
S1 C18 1.825(5) . ?
S2 O8 1.387(5) . ?
S2 O7 1.436(5) . ?
S2 O6 1.462(4) . ?
S2 C36 1.858(7) . ?
S3 O10 1.420(4) . ?
S3 O12 1.423(4) . ?
S3 O11 1.471(3) . ?
S3 C54 1.826(5) . ?
P1 N4 1.681(4) . ?
P1 N3 1.683(4) . ?
P1 N2 1.694(4) . ?
P2 N8 1.670(4) . ?
P2 N7 1.681(4) . ?
P2 N6 1.684(4) . ?
P3 N12 1.676(4) . ?
P3 N11 1.683(4) . ?
P3 N10 1.697(4) . ?
F1 C18 1.319(6) . ?
F2 C18 1.308(6) . ?
F3 C18 1.312(6) . ?
F4 C36 1.295(7) . ?
F5 C36 1.307(8) . ?
F6 C36 1.344(7) . ?
F7 C54 1.325(6) . ?
F8 C54 1.319(6) . ?
F9 C54 1.311(6) . ?
O1 C16 1.235(7) . ?
O5 C34 1.207(6) . ?
O9 C52 1.192(6) . ?
N1 C5 1.335(6) . ?
N1 C1 1.349(6) . ?
N2 C5 1.392(6) . ?
N2 C7 1.413(6) . ?
N3 C11 1.397(6) . ?
N3 C8 1.410(6) . ?
N4 C12 1.399(6) . ?
N4 C15 1.406(6) . ?
N5 C23 1.318(6) . ?
N5 C19 1.356(6) . ?
N6 C23 1.405(6) . ?
N6 C25 1.418(6) . ?
N7 C29 1.400(6) . ?
N7 C26 1.397(6) . ?
N8 C30 1.404(6) . ?
N8 C33 1.408(6) . ?
N9 C41 1.341(6) . ?
N9 C37 1.342(6) . ?
N10 C41 1.390(6) . ?
N10 C43 1.407(6) . ?
N11 C44 1.400(6) . ?
N11 C47 1.409(6) . ?
N12 C48 1.389(6) . ?
N12 C51 1.400(6) . ?
C1 C2 1.385(7) . ?
C2 C3 1.382(7) . ?
C3 C4 1.388(7) . ?
C4 C5 1.400(7) . ?
C4 C6 1.440(7) . ?
C6 C7 1.341(7) . ?
C8 C9 1.346(7) . ?
C9 C10 1.417(8) . ?
C10 C11 1.348(8) . ?
C12 C13 1.360(7) . ?
C13 C14 1.423(8) . ?
C14 C15 1.336(7) . ?
C16 C17 1.448(8) . ?
C19 C20 1.380(7) . ?
C20 C21 1.390(7) . ?
C21 C22 1.385(7) . ?
C22 C23 1.403(6) . ?
C22 C24 1.435(7) . ?
C24 C25 1.358(7) . ?
C26 C27 1.353(7) . ?
C27 C28 1.427(7) . ?
C28 C29 1.349(7) . ?
C30 C31 1.357(7) . ?
C31 C32 1.424(7) . ?
C32 C33 1.350(7) . ?
C34 C35 1.498(7) . ?
C37 C38 1.395(7) . ?
C38 C39 1.392(7) . ?
C39 C40 1.398(7) . ?
C40 C41 1.392(6) . ?
C40 C42 1.439(7) . ?
C42 C43 1.350(7) . ?
C44 C45 1.344(7) . ?
C45 C46 1.415(8) . ?
C46 C47 1.344(7) . ?
C48 C49 1.353(7) . ?
C49 C50 1.431(7) . ?
C50 C51 1.349(7) . ?
C52 C53 1.515(7) . ?
